data_1548404
loop_
_publ_author_name
'Peng-Wei Xu'
'Jia-Kuan Liu'
'Lan Shen'
'Zhong-Yan Cao'
'Xiao-Li Zhao'
'Jun Yan'
'Jian Zhou'

_publ_section_title
;
 Diastereo- and enantioselective [3 + 3] cycloaddition of spirocyclopropyl
 oxindoles using both aldonitrones and ketonitrones
;
_journal_name_full 'Nature Communications'
_journal_page_first 1619
_journal_paper_doi 10.1038/s41467-017-01451-1
_journal_volume 8
_journal_year 2017
_chemical_formula_sum 'C24 H19 Cl2 N O2'
_chemical_formula_weight 424.30
_space_group_IT_number 14
_symmetry_cell_setting monoclinic
_symmetry_Int_Tables_number 14
_symmetry_space_group_name_Hall '-P 2ybc'
_symmetry_space_group_name_H-M 'P 1 21/c 1'
_cell_angle_alpha 90.
_cell_angle_beta 112.346(2)
_cell_angle_gamma 90.
_cell_formula_units_Z 4
_cell_length_a 10.0939(6)
_cell_length_b 24.1607(14)
_cell_length_c 9.0663(5)
_cell_volume 2045.0(2)
_diffrn_ambient_temperature 296
_diffrn_radiation_probe x-ray
_diffrn_radiation_type MoK\a
_diffrn_radiation_wavelength 0.71073
_exptl_absorpt_coefficient_mu 0.338
_exptl_crystal_density_diffrn 1.378
_exptl_crystal_F_000 880
_refine_ls_goodness_of_fit_ref 1.040
_refine_ls_number_parameters 262
_refine_ls_number_reflns 3604
_refine_ls_R_factor_all 0.0466
_refine_ls_R_factor_gt 0.0350
_refine_ls_wR_factor_gt 0.0790
_refine_ls_wR_factor_ref 0.0857
_cod_data_source_file ncomms1619-2017-7.cif
_cod_data_source_block 8
_cod_depositor_comments
;
   Crystal size    0.47 x 0.41 x 0.19 mm  
   Theta range for data collection   2.18 to 25.01 deg.  
   Limiting indices   -12<=h<=12, -28<=k<=28, -10<=l<=10  
   Reflections collected / unique    23441 / 3604 [R(int) = 0.0447]  
   Completeness to theta = 25.01    100.0 %  
   Absorption correction    Semi-empirical from equivalents  
   Max. and min. transmission     0.9385 and 0.8573  
   Refinement method    Full-matrix least-squares on F2   
   Largest diff. peak and hole   0.256 and -0.208 e.A-3  
;
_cod_original_sg_symbol_H-M 'P 21/c'
_cod_database_code 1548404

loop_
_space_group_symop_id
_space_group_symop_operation_xyz
1 x,y,z
2 -x,1/2+y,1/2-z
3 -x,-y,-z
4 x,1/2-y,1/2+z

loop_
_atom_site_aniso_label
_atom_site_aniso_U_11
_atom_site_aniso_U_22
_atom_site_aniso_U_33
_atom_site_aniso_U_23
_atom_site_aniso_U_13
_atom_site_aniso_U_12
Cl(1) .039(1) .035(1) .065(1) .007(1) .029(1) -.003(1)
Cl(2) .031(1) .057(1) .038(1) .009(1) .006(1) .009(1)
O(1) .027(1) .025(1) .041(1) -.003(1) .012(1) -.004(1)
O(2) .030(1) .021(1) .024(1) .000(1) .008(1) .002(1)
N(1) .030(1) .018(1) .040(1) -.005(1) .013(1) -.003(1)
C(1) .035(1) .028(1) .025(1) .001(1) .012(1) .001(1)
C(2) .050(1) .026(1) .034(1) -.005(1) .019(1) -.006(1)
C(3) .049(1) .026(1) .036(1) .004(1) .024(1) .008(1)
C(4) .035(1) .035(1) .041(1) .008(1) .012(1) .010(1)
C(5) .030(1) .028(1) .042(1) .001(1) .012(1) .000(1)
C(6) .029(1) .025(1) .025(1) .000(1) .016(1) .003(1)
C(7) .024(1) .025(1) .024(1) .001(1) .010(1) .000(1)
C(8) .031(1) .023(1) .025(1) .001(1) .006(1) .003(1)
C(9) .026(1) .020(1) .024(1) .000(1) .008(1) -.001(1)
C(10) .026(1) .022(1) .024(1) .000(1) .004(1) .000(1)
C(11) .029(1) .024(1) .027(1) -.001(1) .008(1) -.002(1)
C(12) .040(1) .024(1) .043(1) -.005(1) .018(1) .002(1)
C(13) .035(1) .036(1) .040(1) -.002(1) .019(1) .004(1)
C(14) .030(1) .029(1) .032(1) .004(1) .012(1) -.002(1)
C(15) .034(1) .021(1) .027(1) .002(1) .010(1) .000(1)
C(16) .028(1) .023(1) .019(1) .000(1) .007(1) .000(1)
C(17) .027(1) .020(1) .024(1) .001(1) .011(1) -.001(1)
C(18) .029(1) .025(1) .022(1) .000(1) .012(1) .000(1)
C(19) .030(1) .028(1) .031(1) .002(1) .009(1) -.004(1)
C(20) .036(1) .029(1) .034(1) .008(1) .011(1) .004(1)
C(21) .028(1) .040(1) .025(1) .002(1) .008(1) .005(1)
C(22) .030(1) .034(1) .034(1) -.002(1) .009(1) -.006(1)
C(23) .034(1) .026(1) .030(1) .000(1) .010(1) -.002(1)
C(24) .078(2) .030(1) .061(2) .010(1) .033(1) .014(1)

loop_
_atom_site_label
_atom_site_type_symbol
_atom_site_fract_x
_atom_site_fract_y
_atom_site_fract_z
_atom_site_U_iso_or_equiv
Cl(1) Cl .5785(1) .1972(1) .4748(1) .044(1)
Cl(2) Cl .6926(1) .0752(1) 1.2181(1) .044(1)
O(1) O -.0651(1) .0656(1) .5585(2) .031(1)
O(2) O .1191(1) .2165(1) .7284(1) .025(1)
N(1) N .1333(2) .0472(1) .5007(2) .030(1)
C(1) C .0541(2) .3255(1) .6098(2) .029(1)
C(2) C .0163(2) .3800(1) .5628(2) .035(1)
C(3) C -.1156(2) .3931(1) .4471(2) .035(1)
C(4) C -.2088(2) .3502(1) .3773(3) .038(1)
C(5) C -.1729(2) .2961(1) .4249(2) .034(1)
C(6) C -.0418(2) .2830(1) .5431(2) .025(1)
C(7) C -.0134(2) .2237(1) .5950(2) .024(1)
C(8) C -.0019(2) .1840(1) .4683(2) .028(1)
C(9) C .1049(2) .1391(1) .5658(2) .024(1)
C(10) C .0440(2) .0804(1) .5403(2) .026(1)
C(11) C .2495(2) .0772(1) .4925(2) .027(1)
C(12) C .3609(2) .0577(1) .4546(2) .035(1)
C(13) C .4629(2) .0958(1) .4516(2) .035(1)
C(14) C .4499(2) .1508(1) .4850(2) .030(1)
C(15) C .3379(2) .1702(1) .5243(2) .027(1)
C(16) C .2372(2) .1324(1) .5285(2) .024(1)
C(17) C .1338(2) .1580(1) .7408(2) .023(1)
C(18) C .2733(2) .1395(1) .8636(2) .025(1)
C(19) C .2857(2) .0851(1) .9171(2) .030(1)
C(20) C .4141(2) .0651(1) 1.0254(2) .034(1)
C(21) C .5304(2) .1001(1) 1.0811(2) .032(1)
C(22) C .5202(2) .1543(1) 1.0320(2) .034(1)
C(23) C .3916(2) .1737(1) .9228(2) .030(1)
C(24) C -.1579(3) .4520(1) .3956(3) .054(1)
H(1B) H .1205 .0123 .4827 .036
H(1A) H .1442 .3176 .6864 .035
H(2A) H .0812 .4082 .6102 .043
H(4A) H -.2971 .3578 .2970 .045
H(5A) H -.2378 .2679 .3769 .041
H(7A) H -.0913 .2108 .6259 .029
H(8A) H .0342 .2031 .3970 .033
H(8B) H -.0943 .1679 .4060 .033
H(12A) H .3675 .0205 .4319 .042
H(13A) H .5400 .0842 .4271 .042
H(15A) H .3312 .2073 .5470 .033
H(17A) H .0566 .1434 .7703 .028
H(19A) H .2064 .0619 .8795 .037
H(20A) H .4218 .0286 1.0601 .040
H(22A) H .5991 .1777 1.0720 .041
H(23A) H .3845 .2103 .8886 .036
H(24A) H -.2527 .4526 .3147 .082
H(24B) H -.0918 .4676 .3538 .082
H(24C) H -.1560 .4734 .4856 .082

loop_
_geom_angle_atom_site_label_1
_geom_angle_atom_site_label_2
_geom_angle_atom_site_label_3
_geom_angle
_geom_angle_site_symmetry_1
_geom_angle_site_symmetry_2
_geom_angle_site_symmetry_3
_geom_angle_publ_flag
C7 O2 C17 102.91(17) . . . yes
C10 N1 C11 111.2(2) . . . yes
C2 C1 C6 120.25(18) . . . no
C10 N1 H1B 124.00 . . . no
C11 N1 H1B 124.00 . . . no
C1 C2 C3 121.5(2) . . . no
C4 C3 C24 120.2(2) . . . no
C2 C3 C24 121.9(2) . . . no
C2 C3 C4 117.9(2) . . . no
C3 C4 C5 121.0(2) . . . no
C4 C5 C6 121.2(2) . . . no
C5 C6 C7 118.2(2) . . . no
C1 C6 C5 118.2(2) . . . no
C1 C6 C7 123.58(18) . . . no
C6 C7 C8 114.94(16) . . . no
O2 C7 C6 112.72(19) . . . yes
O2 C7 C8 104.13(17) . . . yes
C7 C8 C9 104.19(14) . . . no
C8 C9 C17 101.24(17) . . . no
C8 C9 C10 114.29(17) . . . no
C8 C9 C16 115.57(17) . . . no
C16 C9 C17 114.76(16) . . . no
C10 C9 C17 109.44(16) . . . no
C10 C9 C16 101.91(18) . . . no
O1 C10 C9 125.5(2) . . . yes
N1 C10 C9 108.67(19) . . . yes
O1 C10 N1 125.8(2) . . . yes
C12 C11 C16 122.8(2) . . . no
N1 C11 C12 127.9(2) . . . yes
N1 C11 C16 109.38(19) . . . yes
C11 C12 C13 117.4(2) . . . no
C12 C13 C14 120.1(2) . . . no
Cl1 C14 C15 119.42(19) . . . yes
Cl1 C14 C13 118.20(17) . . . yes
C13 C14 C15 122.4(2) . . . no
C14 C15 C16 117.7(2) . . . no
C9 C16 C11 108.78(19) . . . no
C11 C16 C15 119.8(2) . . . no
C9 C16 C15 131.4(2) . . . no
O2 C17 C18 113.40(17) . . . yes
C9 C17 C18 115.29(18) . . . no
O2 C17 C9 103.65(15) . . . yes
C19 C18 C23 118.69(19) . . . no
C17 C18 C19 118.52(19) . . . no
C17 C18 C23 122.8(2) . . . no
C18 C19 C20 121.0(2) . . . no
C19 C20 C21 119.0(2) . . . no
Cl2 C21 C22 119.61(18) . . . yes
Cl2 C21 C20 119.21(19) . . . yes
C20 C21 C22 121.18(19) . . . no
C21 C22 C23 119.3(2) . . . no
C18 C23 C22 120.9(2) . . . no
C2 C1 H1A 120.00 . . . no
C6 C1 H1A 120.00 . . . no
C1 C2 H2A 119.00 . . . no
C3 C2 H2A 119.00 . . . no
C3 C4 H4A 120.00 . . . no
C5 C4 H4A 119.00 . . . no
C4 C5 H5A 119.00 . . . no
C6 C5 H5A 119.00 . . . no
O2 C7 H7A 108.00 . . . no
C6 C7 H7A 108.00 . . . no
C8 C7 H7A 108.00 . . . no
C7 C8 H8A 111.00 . . . no
C7 C8 H8B 111.00 . . . no
C9 C8 H8A 111.00 . . . no
C9 C8 H8B 111.00 . . . no
H8A C8 H8B 109.00 . . . no
C11 C12 H12A 121.00 . . . no
C13 C12 H12A 121.00 . . . no
C12 C13 H13A 120.00 . . . no
C14 C13 H13A 120.00 . . . no
C14 C15 H15A 121.00 . . . no
C16 C15 H15A 121.00 . . . no
O2 C17 H17A 108.00 . . . no
C9 C17 H17A 108.00 . . . no
C18 C17 H17A 108.00 . . . no
C18 C19 H19A 119.00 . . . no
C20 C19 H19A 120.00 . . . no
C19 C20 H20A 120.00 . . . no
C21 C20 H20A 121.00 . . . no
C21 C22 H22A 120.00 . . . no
C23 C22 H22A 120.00 . . . no
C18 C23 H23A 120.00 . . . no
C22 C23 H23A 120.00 . . . no
C3 C24 H24A 109.00 . . . no
C3 C24 H24B 110.00 . . . no
C3 C24 H24C 109.00 . . . no
H24A C24 H24B 109.00 . . . no
H24A C24 H24C 109.00 . . . no
H24B C24 H24C 109.00 . . . no

loop_
_geom_bond_atom_site_label_1
_geom_bond_atom_site_label_2
_geom_bond_distance
_geom_bond_site_symmetry_1
_geom_bond_site_symmetry_2
_geom_bond_publ_flag
Cl1 C14 1.744(3) . . yes
Cl2 C21 1.743(2) . . yes
O1 C10 1.227(3) . . yes
O2 C7 1.432(2) . . yes
O2 C17 1.421(3) . . yes
N1 C10 1.353(3) . . yes
N1 C11 1.405(3) . . yes
C1 C2 1.392(3) . . no
C1 C6 1.383(3) . . no
N1 H1B 0.8600 . . no
C2 C3 1.382(3) . . no
C3 C4 1.381(3) . . no
C3 C24 1.508(3) . . no
C4 C5 1.381(3) . . no
C5 C6 1.386(3) . . no
C6 C7 1.501(3) . . no
C7 C8 1.534(3) . . no
C8 C9 1.548(3) . . no
C9 C10 1.528(3) . . no
C9 C17 1.568(3) . . no
C9 C16 1.506(3) . . no
C11 C16 1.390(3) . . no
C11 C12 1.378(3) . . no
C12 C13 1.389(3) . . no
C13 C14 1.380(3) . . no
C14 C15 1.390(3) . . no
C15 C16 1.378(3) . . no
C17 C18 1.493(3) . . no
C18 C23 1.382(3) . . no
C18 C19 1.390(3) . . no
C19 C20 1.382(3) . . no
C20 C21 1.378(3) . . no
C21 C22 1.374(3) . . no
C22 C23 1.381(3) . . no
C1 H1A 0.9300 . . no
C2 H2A 0.9300 . . no
C4 H4A 0.9300 . . no
C5 H5A 0.9300 . . no
C7 H7A 0.9800 . . no
C8 H8A 0.9700 . . no
C8 H8B 0.9700 . . no
C12 H12A 0.9300 . . no
C13 H13A 0.9300 . . no
C15 H15A 0.9300 . . no
C17 H17A 0.9800 . . no
C19 H19A 0.9300 . . no
C20 H20A 0.9300 . . no
C22 H22A 0.9300 . . no
C23 H23A 0.9300 . . no
C24 H24A 0.9600 . . no
C24 H24B 0.9600 . . no
C24 H24C 0.9600 . . no

loop_
_geom_hbond_atom_site_label_D
_geom_hbond_atom_site_label_H
_geom_hbond_atom_site_label_A
_geom_hbond_distance_DH
_geom_hbond_distance_HA
_geom_hbond_distance_DA
_geom_hbond_angle_DHA
_geom_hbond_site_symmetry_A
_geom_hbond_publ_flag
N1 H1B O1 0.8600 1.9600 2.812(3) 172.00 3_556 yes
C1 H1A O2 0.9300 2.5000 2.826(3) 101.00 . yes
C23 H23A O2 0.9300 2.5200 2.838(2) 100.00 . yes

loop_
_geom_torsion_atom_site_label_1
_geom_torsion_atom_site_label_2
_geom_torsion_atom_site_label_3
_geom_torsion_atom_site_label_4
_geom_torsion
_geom_torsion_site_symmetry_1
_geom_torsion_site_symmetry_2
_geom_torsion_site_symmetry_3
_geom_torsion_site_symmetry_4
_geom_torsion_publ_flag
C17 O2 C7 C6 -171.59(15) . . . . no
C17 O2 C7 C8 -46.36(18) . . . . no
C7 O2 C17 C9 48.60(17) . . . . no
C7 O2 C17 C18 174.33(15) . . . . no
C11 N1 C10 O1 -178.88(18) . . . . no
C11 N1 C10 C9 -1.3(2) . . . . no
C10 N1 C11 C12 -179.42(18) . . . . no
C10 N1 C11 C16 0.2(2) . . . . no
C6 C1 C2 C3 -1.3(3) . . . . no
C2 C1 C6 C5 2.5(3) . . . . no
C2 C1 C6 C7 -175.66(18) . . . . no
C1 C2 C3 C4 -0.9(3) . . . . no
C1 C2 C3 C24 179.8(2) . . . . no
C2 C3 C4 C5 1.8(3) . . . . no
C24 C3 C4 C5 -178.9(2) . . . . no
C3 C4 C5 C6 -0.6(3) . . . . no
C4 C5 C6 C1 -1.6(3) . . . . no
C4 C5 C6 C7 176.68(19) . . . . no
C1 C6 C7 O2 4.2(3) . . . . no
C1 C6 C7 C8 -115.0(2) . . . . no
C5 C6 C7 O2 -173.99(16) . . . . no
C5 C6 C7 C8 66.9(2) . . . . no
O2 C7 C8 C9 25.1(2) . . . . no
C6 C7 C8 C9 148.94(18) . . . . no
C7 C8 C9 C10 120.77(18) . . . . no
C7 C8 C9 C16 -121.39(19) . . . . no
C7 C8 C9 C17 3.3(2) . . . . no
C8 C9 C10 O1 -55.2(2) . . . . no
C8 C9 C10 N1 127.18(17) . . . . no
C16 C9 C10 O1 179.37(18) . . . . no
C16 C9 C10 N1 1.79(18) . . . . no
C17 C9 C10 O1 57.5(3) . . . . no
C17 C9 C10 N1 -120.11(18) . . . . no
C8 C9 C16 C11 -126.21(19) . . . . no
C8 C9 C16 C15 53.2(3) . . . . no
C10 C9 C16 C11 -1.67(18) . . . . no
C10 C9 C16 C15 177.76(18) . . . . no
C17 C9 C16 C11 116.5(2) . . . . no
C17 C9 C16 C15 -64.1(3) . . . . no
C8 C9 C17 O2 -30.96(19) . . . . no
C8 C9 C17 C18 -155.48(19) . . . . no
C10 C9 C17 O2 -151.95(16) . . . . no
C10 C9 C17 C18 83.5(2) . . . . no
C16 C9 C17 O2 94.2(2) . . . . no
C16 C9 C17 C18 -30.3(3) . . . . no
N1 C11 C12 C13 178.91(17) . . . . no
C16 C11 C12 C13 -0.7(3) . . . . no
N1 C11 C16 C9 1.0(2) . . . . no
N1 C11 C16 C15 -178.49(16) . . . . no
C12 C11 C16 C9 -179.35(16) . . . . no
C12 C11 C16 C15 1.1(3) . . . . no
C11 C12 C13 C14 -0.3(3) . . . . no
C12 C13 C14 Cl1 -178.45(14) . . . . no
C12 C13 C14 C15 0.8(3) . . . . no
Cl1 C14 C15 C16 178.94(14) . . . . no
C13 C14 C15 C16 -0.3(3) . . . . no
C14 C15 C16 C9 180.00(17) . . . . no
C14 C15 C16 C11 -0.6(3) . . . . no
O2 C17 C18 C19 163.01(16) . . . . no
O2 C17 C18 C23 -18.9(3) . . . . no
C9 C17 C18 C19 -77.7(2) . . . . no
C9 C17 C18 C23 100.4(2) . . . . no
C17 C18 C19 C20 177.16(18) . . . . no
C23 C18 C19 C20 -1.0(3) . . . . no
C17 C18 C23 C22 -177.57(18) . . . . no
C19 C18 C23 C22 0.5(3) . . . . no
C18 C19 C20 C21 0.5(3) . . . . no
C19 C20 C21 Cl2 179.85(15) . . . . no
C19 C20 C21 C22 0.6(3) . . . . no
Cl2 C21 C22 C23 179.66(15) . . . . no
C20 C21 C22 C23 -1.1(3) . . . . no
C21 C22 C23 C18 0.5(3) . . . . no
